data_2014374
loop_
_publ_author_name
'Mahbod Morshedi'
'Soraia Meghdadi'
'Schenk, Kurt J.'

_publ_section_title {2,2'-[1,1'-(4-Azaheptane-1,7-diyldinitrilo)diethylidyne]diphenolato}copper(II)
_journal_issue 3
_journal_name_full 'Acta Crystallographica Section C'
_journal_page_first m87
_journal_page_last m89
_journal_paper_doi 10.1107/S0108270105043258
_journal_volume 62
_journal_year 2006
_chemical_formula_iupac '[Cu (C22 H27 N3 O2)]'
_chemical_formula_moiety 'C22 H27 Cu N3 O2'
_chemical_formula_sum 'C22 H27 Cu N3 O2'
_chemical_formula_weight 429.01
_chemical_name_systematic {2,2'-[1,1'-(4-Azaheptane-1,7-diyldinitrilo)diethylidyne]diphenolato}copper(II)
_space_group_IT_number 61
_symmetry_cell_setting orthorhombic
_symmetry_space_group_name_Hall '-P 2ac 2ab'
_symmetry_space_group_name_H-M 'P b c a'
_atom_sites_solution_hydrogens geom
_atom_sites_solution_primary direct
_atom_sites_solution_secondary difmap
_cell_angle_alpha 90.00
_cell_angle_beta 90.00
_cell_angle_gamma 90.00
_cell_formula_units_Z 8
_cell_length_a 18.120(4)
_cell_length_b 11.317(2)
_cell_length_c 19.777(4)
_cell_measurement_reflns_used 26946
_cell_measurement_temperature 293.0(10)
_cell_measurement_theta_max 29.49
_cell_measurement_theta_min 2.06
_cell_volume 4055.6(14)
_computing_cell_refinement X-AREA
_computing_data_collection 'X-AREA (Stoe & Cie, 2005)'
_computing_data_reduction 'X-RED (Stoe & Cie, 2005)'
_computing_molecular_graphics 'SHELXTL (Sheldrick, 1996)'
_computing_publication_material 'SHELXL97, PLATON (Spek, 2003) and X-RED'
_computing_structure_refinement 'SHELXL97 (Sheldrick, 1997)'
_computing_structure_solution 'DIRDIF96 (Beurskens <i>et al.</i>,  1996)'
_diffrn_ambient_temperature 293.0(10)
_diffrn_detector_area_resol_mean 6.67
_diffrn_measured_fraction_theta_full 0.989
_diffrn_measured_fraction_theta_max 0.989
_diffrn_measurement_device_type 'Stoe IPDS-2'
_diffrn_measurement_method \w
_diffrn_radiation_monochromator graphite
_diffrn_radiation_source 'fine-focus sealed tube'
_diffrn_radiation_type MoK\a
_diffrn_radiation_wavelength 0.71073
_diffrn_reflns_av_R_equivalents 0.0804
_diffrn_reflns_av_sigmaI/netI 0.0916
_diffrn_reflns_limit_h_max 24
_diffrn_reflns_limit_h_min -24
_diffrn_reflns_limit_k_max 15
_diffrn_reflns_limit_k_min -15
_diffrn_reflns_limit_l_max 25
_diffrn_reflns_limit_l_min -27
_diffrn_reflns_number 36949
_diffrn_reflns_theta_full 29.33
_diffrn_reflns_theta_max 29.33
_diffrn_reflns_theta_min 2.06
_diffrn_standards_number 0
_exptl_absorpt_coefficient_mu 1.099
_exptl_absorpt_correction_T_max 0.9030
_exptl_absorpt_correction_T_min 0.8236
_exptl_absorpt_correction_type integration
_exptl_absorpt_process_details '(X-RED; Stoe & Cie, 2005)'
_exptl_crystal_colour blue--green
_exptl_crystal_density_diffrn 1.405
_exptl_crystal_density_method 'not measured'
_exptl_crystal_description 'fractured dipyramid'
_exptl_crystal_F_000 1800
_exptl_crystal_size_max 0.4
_exptl_crystal_size_mid 0.2
_exptl_crystal_size_min 0.1230
_refine_diff_density_max 0.324
_refine_diff_density_min -0.429
_refine_ls_extinction_method none
_refine_ls_goodness_of_fit_ref 1.091
_refine_ls_hydrogen_treatment constr
_refine_ls_matrix_type full
_refine_ls_number_parameters 255
_refine_ls_number_reflns 5497
_refine_ls_number_restraints 0
_refine_ls_restrained_S_all 1.091
_refine_ls_R_factor_all 0.0736
_refine_ls_R_factor_gt 0.0465
_refine_ls_shift/su_max 0.001
_refine_ls_shift/su_mean 0.000
_refine_ls_structure_factor_coef Fsqd
_refine_ls_weighting_details 'calc w = 1/[\s^2^(Fo^2^)+(0.0415P)^2^+1.2681P] where P=(Fo^2^+2Fc^2^)/3'
_refine_ls_weighting_scheme calc
_refine_ls_wR_factor_gt 0.0896
_refine_ls_wR_factor_ref 0.0973
_reflns_number_gt 4147
_reflns_number_total 5497
_reflns_threshold_expression I>2\s(I)
_cod_data_source_file ln3001.cif
_cod_data_source_block I
_cod_database_code 2014374
_cod_database_fobs_code 2014374

loop_
_symmetry_equiv_pos_as_xyz
'x, y, z'
'-x+1/2, -y, z+1/2'
'-x, y+1/2, -z+1/2'
'x+1/2, -y+1/2, -z'
'-x, -y, -z'
'x-1/2, y, -z-1/2'
'x, -y-1/2, z-1/2'
'-x-1/2, y-1/2, z'

loop_
_atom_site_type_symbol
_atom_site_label
_atom_site_fract_x
_atom_site_fract_y
_atom_site_fract_z
_atom_site_U_iso_or_equiv
_atom_site_adp_type
_atom_site_calc_flag
_atom_site_refinement_flags
_atom_site_occupancy
_atom_site_disorder_assembly
_atom_site_disorder_group
Cu Cu 0.412757(14) 0.56012(2) 0.113790(12) 0.03529(8) Uani d . 1 . .
O O11 0.38409(10) 0.55066(15) 0.01873(8) 0.0463(4) Uani d . 1 . .
C C11 0.31948(12) 0.50527(19) 0.00426(10) 0.0360(4) Uani d . 1 . .
C C12 0.27829(14) 0.5548(2) -0.04932(11) 0.0455(5) Uani d . 1 . .
H H12 0.2973 0.6196 -0.0724 0.055 Uiso calc R 1 . .
C C13 0.21117(15) 0.5103(3) -0.06835(13) 0.0541(6) Uani d . 1 . .
H H13 0.1852 0.5459 -0.1034 0.065 Uiso calc R 1 . .
C C14 0.18151(15) 0.4130(3) -0.03590(14) 0.0584(7) Uani d . 1 . .
H H14 0.1356 0.3835 -0.0485 0.070 Uiso calc R 1 . .
C C15 0.22097(13) 0.3606(2) 0.01521(13) 0.0477(6) Uani d . 1 . .
H H15 0.2016 0.2940 0.0363 0.057 Uiso calc R 1 . .
C C16 0.28970(12) 0.40421(19) 0.03690(10) 0.0349(4) Uani d . 1 . .
C C17 0.33021(12) 0.34112(18) 0.09031(11) 0.0360(4) Uani d . 1 . .
N N11 0.37899(10) 0.39469(16) 0.12624(9) 0.0368(4) Uani d . 1 . .
C C18 0.31289(16) 0.2114(2) 0.10016(14) 0.0537(6) Uani d . 1 . .
H H18A 0.3575 0.1694 0.1105 0.080 Uiso calc R 1 . .
H H18B 0.2917 0.1801 0.0595 0.080 Uiso calc R 1 . .
H H18C 0.2785 0.2025 0.1367 0.080 Uiso calc R 1 . .
C C19 0.41936(14) 0.3328(2) 0.18015(13) 0.0475(5) Uani d . 1 . .
H H19A 0.3948 0.2587 0.1901 0.057 Uiso calc R 1 . .
H H19B 0.4187 0.3806 0.2209 0.057 Uiso calc R 1 . .
C C110 0.49912(15) 0.3082(3) 0.16009(15) 0.0585(7) Uani d . 1 . .
H H11A 0.5179 0.2448 0.1882 0.070 Uiso calc R 1 . .
H H11B 0.4999 0.2807 0.1136 0.070 Uiso calc R 1 . .
C C111 0.54965(15) 0.4119(3) 0.16621(15) 0.0629(8) Uani d . 1 . .
H H11C 0.5457 0.4431 0.2117 0.075 Uiso calc R 1 . .
H H11D 0.6000 0.3846 0.1602 0.075 Uiso calc R 1 . .
N N3 0.53594(10) 0.50848(19) 0.11815(11) 0.0467(5) Uani d . 1 . .
H H3 0.5512 0.4860 0.0762 0.056 Uiso calc R 1 . .
C C211 0.57754(14) 0.6134(3) 0.13921(17) 0.0633(8) Uani d . 1 . .
H H21A 0.6278 0.5900 0.1493 0.076 Uiso calc R 1 . .
H H21B 0.5559 0.6440 0.1805 0.076 Uiso calc R 1 . .
C C210 0.57926(15) 0.7104(3) 0.08752(19) 0.0699(9) Uani d . 1 . .
H H21C 0.6162 0.6911 0.0538 0.084 Uiso calc R 1 . .
H H21D 0.5946 0.7829 0.1096 0.084 Uiso calc R 1 . .
C C29 0.50617(16) 0.7330(3) 0.05163(14) 0.0604(7) Uani d . 1 . .
H H29A 0.5070 0.8107 0.0309 0.073 Uiso calc R 1 . .
H H29B 0.4993 0.6749 0.0161 0.073 Uiso calc R 1 . .
C C28 0.4500(2) 0.9398(2) 0.12135(16) 0.0663(8) Uani d . 1 . .
H H28A 0.5024 0.9368 0.1142 0.099 Uiso calc R 1 . .
H H28B 0.4396 0.9875 0.1603 0.099 Uiso calc R 1 . .
H H28C 0.4266 0.9737 0.0823 0.099 Uiso calc R 1 . .
N N21 0.44466(11) 0.72593(17) 0.09970(10) 0.0413(4) Uani d . 1 . .
C C27 0.42087(13) 0.8160(2) 0.13258(12) 0.0437(5) Uani d . 1 . .
C C26 0.36359(12) 0.7996(2) 0.18425(12) 0.0396(5) Uani d . 1 . .
C C25 0.31391(15) 0.8916(2) 0.19930(14) 0.0528(6) Uani d . 1 . .
H H25 0.3172 0.9618 0.1750 0.063 Uiso calc R 1 . .
C C24 0.26119(16) 0.8816(3) 0.24804(17) 0.0645(8) Uani d . 1 . .
H H24 0.2270 0.9418 0.2549 0.077 Uiso calc R 1 . .
C C23 0.25943(16) 0.7806(3) 0.28702(16) 0.0639(8) Uani d . 1 . .
H H23 0.2254 0.7746 0.3221 0.077 Uiso calc R 1 . .
C C22 0.30711(15) 0.6888(2) 0.27481(13) 0.0528(6) Uani d . 1 . .
H H22 0.3055 0.6225 0.3026 0.063 Uiso calc R 1 . .
C C21 0.35865(13) 0.6923(2) 0.22116(11) 0.0405(5) Uani d . 1 . .
O O21 0.39974(10) 0.59915(15) 0.20949(8) 0.0463(4) Uani d . 1 . .

loop_
_atom_site_aniso_label
_atom_site_aniso_U_11
_atom_site_aniso_U_22
_atom_site_aniso_U_33
_atom_site_aniso_U_12
_atom_site_aniso_U_13
_atom_site_aniso_U_23
Cu 0.03731(13) 0.03430(13) 0.03426(13) -0.00091(11) 0.00027(11) -0.00070(11)
O11 0.0531(9) 0.0494(9) 0.0362(8) -0.0162(8) -0.0044(7) 0.0054(7)
C11 0.0413(11) 0.0351(10) 0.0315(10) 0.0048(9) 0.0011(9) -0.0036(8)
C12 0.0566(14) 0.0423(12) 0.0375(11) 0.0083(11) -0.0005(10) 0.0028(10)
C13 0.0543(15) 0.0663(17) 0.0418(13) 0.0176(13) -0.0087(11) 0.0000(12)
C14 0.0409(13) 0.082(2) 0.0520(15) -0.0036(13) -0.0088(11) -0.0033(14)
C15 0.0419(12) 0.0560(14) 0.0452(13) -0.0054(11) 0.0014(10) 0.0006(11)
C16 0.0356(10) 0.0364(10) 0.0326(10) 0.0030(8) 0.0026(8) -0.0025(8)
C17 0.0381(10) 0.0320(10) 0.0379(10) 0.0018(8) 0.0045(9) 0.0008(8)
N11 0.0386(9) 0.0370(9) 0.0349(9) 0.0022(8) -0.0014(7) 0.0043(7)
C18 0.0676(16) 0.0348(12) 0.0585(16) -0.0035(11) -0.0061(13) 0.0015(11)
C19 0.0495(13) 0.0475(13) 0.0456(12) 0.0021(11) -0.0068(11) 0.0115(10)
C110 0.0561(15) 0.0615(16) 0.0579(15) 0.0165(13) -0.0077(13) 0.0117(13)
C111 0.0407(13) 0.087(2) 0.0605(17) 0.0101(14) -0.0071(12) 0.0105(15)
N3 0.0358(9) 0.0560(12) 0.0483(11) 0.0005(9) 0.0021(8) -0.0081(10)
C211 0.0376(13) 0.0727(19) 0.080(2) -0.0035(12) 0.0020(12) -0.0267(16)
C210 0.0469(15) 0.0609(17) 0.102(2) -0.0153(13) 0.0285(16) -0.0262(17)
C29 0.0734(18) 0.0526(15) 0.0554(15) -0.0184(14) 0.0249(14) -0.0066(12)
C28 0.084(2) 0.0401(13) 0.075(2) -0.0084(14) 0.0089(17) 0.0012(14)
N21 0.0447(10) 0.0396(10) 0.0396(10) -0.0054(8) 0.0053(8) -0.0020(8)
C27 0.0477(13) 0.0365(11) 0.0470(12) -0.0031(10) -0.0046(10) 0.0013(9)
C26 0.0387(11) 0.0373(11) 0.0428(11) 0.0020(9) -0.0048(9) -0.0060(9)
C25 0.0552(14) 0.0437(13) 0.0594(16) 0.0088(12) -0.0099(13) -0.0108(12)
C24 0.0491(15) 0.0639(18) 0.080(2) 0.0106(14) -0.0021(14) -0.0324(16)
C23 0.0517(15) 0.0718(19) 0.0681(18) -0.0134(14) 0.0182(13) -0.0339(15)
C22 0.0632(16) 0.0487(14) 0.0464(13) -0.0138(12) 0.0107(12) -0.0136(11)
C21 0.0439(11) 0.0418(12) 0.0357(11) -0.0011(10) -0.0018(9) -0.0086(9)
O21 0.0636(11) 0.0398(8) 0.0353(8) 0.0089(8) 0.0025(7) 0.0004(6)

loop_
_atom_type_symbol
_atom_type_description
_atom_type_scat_dispersion_real
_atom_type_scat_dispersion_imag
_atom_type_scat_source
C C 0.0033 0.0016 'International Tables Vol C Tables 4.2.6.8 and 6.1.1.4'
H H 0.0000 0.0000 'International Tables Vol C Tables 4.2.6.8 and 6.1.1.4'
N N 0.0061 0.0033 'International Tables Vol C Tables 4.2.6.8 and 6.1.1.4'
O O 0.0106 0.0060 'International Tables Vol C Tables 4.2.6.8 and 6.1.1.4'
Cu Cu 0.3201 1.2651 'International Tables Vol C Tables 4.2.6.8 and 6.1.1.4'

loop_
_exptl_crystal_face_index_h
_exptl_crystal_face_index_k
_exptl_crystal_face_index_l
_exptl_crystal_face_perp_dist
0 0 -1 0.0470
0 0 1 0.0760
0 1 2 0.0690
0 1 -2 0.0630
1 1 1 0.0470
-1 1 -1 0.0910
-1 1 1 0.0890
1 1 -1 0.0670
2 -7 1 0.1090
-6 1 1 0.1000
-3 -4 3 0.1380
-1 -5 0 0.1500

loop_
_geom_angle_atom_site_label_1
_geom_angle_atom_site_label_2
_geom_angle_atom_site_label_3
_geom_angle
O11 Cu O21 155.61(8)
O11 Cu N21 89.67(7)
O21 Cu N21 87.56(7)
O11 Cu N11 89.18(7)
O21 Cu N11 93.20(7)
N21 Cu N11 178.64(8)
O11 Cu N3 106.21(8)
O21 Cu N3 97.90(7)
N21 Cu N3 87.88(8)
N11 Cu N3 93.13(8)
C11 O11 Cu 117.99(14)
O11 C11 C12 118.7(2)
O11 C11 C16 123.79(19)
C12 C11 C16 117.4(2)
C13 C12 C11 122.0(2)
C13 C12 H12 119.0
C11 C12 H12 119.0
C12 C13 C14 120.7(2)
C12 C13 H13 119.7
C14 C13 H13 119.7
C15 C14 C13 118.9(2)
C15 C14 H14 120.6
C13 C14 H14 120.6
C14 C15 C16 122.3(2)
C14 C15 H15 118.8
C16 C15 H15 118.8
C15 C16 C11 118.7(2)
C15 C16 C17 119.4(2)
C11 C16 C17 121.86(19)
N11 C17 C16 120.72(19)
N11 C17 C18 121.9(2)
C16 C17 C18 117.4(2)
C17 N11 C19 121.2(2)
C17 N11 Cu 126.02(15)
C19 N11 Cu 112.69(15)
C17 C18 H18A 109.5
C17 C18 H18B 109.5
H18A C18 H18B 109.5
C17 C18 H18C 109.5
H18A C18 H18C 109.5
H18B C18 H18C 109.5
N11 C19 C110 111.7(2)
N11 C19 H19A 109.3
C110 C19 H19A 109.3
N11 C19 H19B 109.3
C110 C19 H19B 109.3
H19A C19 H19B 107.9
C111 C110 C19 114.6(2)
C111 C110 H11A 108.6
C19 C110 H11A 108.6
C111 C110 H11B 108.6
C19 C110 H11B 108.6
H11A C110 H11B 107.6
N3 C111 C110 115.4(2)
N3 C111 H11C 108.4
C110 C111 H11C 108.4
N3 C111 H11D 108.4
C110 C111 H11D 108.4
H11C C111 H11D 107.5
C211 N3 C111 109.4(2)
C211 N3 Cu 107.61(16)
C111 N3 Cu 112.07(15)
C211 N3 H3 109.2
C111 N3 H3 109.2
Cu N3 H3 109.2
N3 C211 C210 114.2(3)
N3 C211 H21A 108.7
C210 C211 H21A 108.7
N3 C211 H21B 108.7
C210 C211 H21B 108.7
H21A C211 H21B 107.6
C211 C210 C29 115.0(2)
C211 C210 H21C 108.5
C29 C210 H21C 108.5
C211 C210 H21D 108.5
C29 C210 H21D 108.5
H21C C210 H21D 107.5
N21 C29 C210 110.4(2)
N21 C29 H29A 109.6
C210 C29 H29A 109.6
N21 C29 H29B 109.6
C210 C29 H29B 109.6
H29A C29 H29B 108.1
C27 C28 H28A 109.5
C27 C28 H28B 109.5
H28A C28 H28B 109.5
C27 C28 H28C 109.5
H28A C28 H28C 109.5
H28B C28 H28C 109.5
C27 N21 C29 122.7(2)
C27 N21 Cu 125.61(16)
C29 N21 Cu 111.35(16)
N21 C27 C26 119.3(2)
N21 C27 C28 122.9(2)
C26 C27 C28 117.8(2)
C25 C26 C21 118.9(2)
C25 C26 C27 120.4(2)
C21 C26 C27 120.7(2)
C24 C25 C26 122.5(3)
C24 C25 H25 118.8
C26 C25 H25 118.8
C25 C24 C23 118.7(3)
C25 C24 H24 120.6
C23 C24 H24 120.6
C22 C23 C24 121.0(3)
C22 C23 H23 119.5
C24 C23 H23 119.5
C23 C22 C21 121.8(3)
C23 C22 H22 119.1
C21 C22 H22 119.1
O21 C21 C22 119.0(2)
O21 C21 C26 124.2(2)
C22 C21 C26 116.9(2)
C21 O21 Cu 114.83(14)

loop_
_geom_bond_atom_site_label_1
_geom_bond_atom_site_label_2
_geom_bond_site_symmetry_2
_geom_bond_distance
_geom_bond_publ_flag
Cu O11 . 1.9533(16) ?
Cu O21 . 1.9578(16) ?
Cu N21 . 1.9832(19) ?
Cu N11 . 1.9850(19) ?
Cu N3 . 2.309(2) ?
O11 C11 . 1.310(3) ?
C11 C12 . 1.412(3) ?
C11 C16 . 1.420(3) ?
C12 C13 . 1.369(4) ?
C12 H12 . 0.9300 ?
C13 C14 . 1.383(4) ?
C13 H13 . 0.9300 ?
C14 C15 . 1.373(4) ?
C14 H14 . 0.9300 ?
C15 C16 . 1.407(3) ?
C15 H15 . 0.9300 ?
C16 C17 . 1.471(3) ?
C17 N11 . 1.286(3) ?
C17 C18 . 1.513(3) ?
N11 C19 . 1.471(3) ?
C18 H18A . 0.9600 ?
C18 H18B . 0.9600 ?
C18 H18C . 0.9600 ?
C19 C110 . 1.524(4) ?
C19 H19A . 0.9700 ?
C19 H19B . 0.9700 ?
C110 C111 . 1.493(4) ?
C110 H11A . 0.9700 ?
C110 H11B . 0.9700 ?
C111 N3 . 1.470(4) ?
C111 H11C . 0.9700 ?
C111 H11D . 0.9700 ?
N3 C211 . 1.467(3) ?
N3 H3 . 0.9100 ?
C211 C210 . 1.501(5) ?
C211 H21A . 0.9700 ?
C211 H21B . 0.9700 ?
C210 C29 . 1.524(4) ?
C210 H21C . 0.9700 ?
C210 H21D . 0.9700 ?
C29 N21 . 1.467(3) ?
C29 H29A . 0.9700 ?
C29 H29B . 0.9700 ?
C28 C27 . 1.514(3) ?
C28 H28A . 0.9600 ?
C28 H28B . 0.9600 ?
C28 H28C . 0.9600 ?
N21 C27 . 1.284(3) ?
C27 C26 . 1.468(3) ?
C26 C25 . 1.408(3) ?
C26 C21 . 1.419(3) ?
C25 C24 . 1.362(4) ?
C25 H25 . 0.9300 ?
C24 C23 . 1.380(5) ?
C24 H24 . 0.9300 ?
C23 C22 . 1.373(4) ?
C23 H23 . 0.9300 ?
C22 C21 . 1.414(3) ?
C22 H22 . 0.9300 ?
C21 O21 . 1.312(3) ?

loop_
_geom_hbond_atom_site_label_D
_geom_hbond_atom_site_label_H
_geom_hbond_atom_site_label_A
_geom_hbond_site_symmetry_A
_geom_hbond_distance_DH
_geom_hbond_distance_HA
_geom_hbond_distance_DA
_geom_hbond_angle_DHA
N3 H3 O11 5_665 1.01 2.16 3.143(3) 165
C19 H19B O21 . 1.09 2.45 3.090(3) 116
C29 H29B O11 . 1.09 2.46 3.094(3) 116

loop_
_geom_torsion_atom_site_label_1
_geom_torsion_atom_site_label_2
_geom_torsion_atom_site_label_3
_geom_torsion_atom_site_label_4
_geom_torsion
O21 Cu O11 C11 -49.8(3)
N21 Cu O11 C11 -133.12(17)
N11 Cu O11 C11 46.17(17)
N3 Cu O11 C11 139.19(16)
Cu O11 C11 C12 142.65(17)
Cu O11 C11 C16 -41.1(3)
O11 C11 C12 C13 178.4(2)
C16 C11 C12 C13 1.9(3)
C11 C12 C13 C14 -0.9(4)
C12 C13 C14 C15 -0.8(4)
C13 C14 C15 C16 1.6(4)
C14 C15 C16 C11 -0.6(4)
C14 C15 C16 C17 -177.8(2)
O11 C11 C16 C15 -177.5(2)
C12 C11 C16 C15 -1.1(3)
O11 C11 C16 C17 -0.3(3)
C12 C11 C16 C17 176.0(2)
C15 C16 C17 N11 -157.4(2)
C11 C16 C17 N11 25.4(3)
C15 C16 C17 C18 23.5(3)
C11 C16 C17 C18 -153.6(2)
C16 C17 N11 C19 179.5(2)
C18 C17 N11 C19 -1.5(3)
C16 C17 N11 Cu -4.3(3)
C18 C17 N11 Cu 174.74(17)
O11 Cu N11 C17 -25.17(19)
O21 Cu N11 C17 130.54(19)
N3 Cu N11 C17 -131.36(19)
O11 Cu N11 C19 151.34(16)
O21 Cu N11 C19 -52.95(16)
N3 Cu N11 C19 45.16(16)
C17 N11 C19 C110 106.8(3)
Cu N11 C19 C110 -69.9(2)
N11 C19 C110 C111 78.8(3)
C19 C110 C111 N3 -68.1(3)
C110 C111 N3 C211 167.5(2)
C110 C111 N3 Cu 48.2(3)
O11 Cu N3 C211 113.84(18)
O21 Cu N3 C211 -62.43(19)
N21 Cu N3 C211 24.81(19)
N11 Cu N3 C211 -156.10(19)
O11 Cu N3 C111 -125.89(18)
O21 Cu N3 C111 57.84(19)
N21 Cu N3 C111 145.08(19)
N11 Cu N3 C111 -35.83(19)
C111 N3 C211 C210 169.2(2)
Cu N3 C211 C210 -68.8(2)
N3 C211 C210 C29 41.9(3)
C211 C210 C29 N21 40.7(3)
C210 C29 N21 C27 90.0(3)
C210 C29 N21 Cu -83.6(2)
O11 Cu N21 C27 123.2(2)
O21 Cu N21 C27 -32.6(2)
N3 Cu N21 C27 -130.6(2)
O11 Cu N21 C29 -63.43(18)
O21 Cu N21 C29 140.81(18)
N3 Cu N21 C29 42.80(18)
C29 N21 C27 C26 -174.5(2)
Cu N21 C27 C26 -1.8(3)
C29 N21 C27 C28 4.6(4)
Cu N21 C27 C28 177.3(2)
N21 C27 C26 C25 -151.5(2)
C28 C27 C26 C25 29.3(3)
N21 C27 C26 C21 30.3(3)
C28 C27 C26 C21 -148.9(2)
C21 C26 C25 C24 0.0(4)
C27 C26 C25 C24 -178.2(2)
C26 C25 C24 C23 4.2(4)
C25 C24 C23 C22 -3.5(4)
C24 C23 C22 C21 -1.5(4)
C23 C22 C21 O21 -176.0(2)
C23 C22 C21 C26 5.6(4)
C25 C26 C21 O21 176.9(2)
C27 C26 C21 O21 -4.9(3)
C25 C26 C21 C22 -4.8(3)
C27 C26 C21 C22 173.4(2)
C22 C21 O21 Cu 138.55(18)
C26 C21 O21 Cu -43.2(3)
O11 Cu O21 C21 -31.4(3)
N21 Cu O21 C21 52.43(17)
N11 Cu O21 C21 -126.44(17)
N3 Cu O21 C21 139.95(16)
